data_7034751
loop_
_publ_author_name
'Kim, Hyeun'
'Park, Minwoo'
'Lee, Haeri'
'Jung, Ok-Sang'

_publ_section_title
;
 Construction of helical coordination polymers via flexible conformers of
 bis(3-pyridyl)cyclotetramethylenesilane: metal(ii) and halogen effects on
 luminescence, thermolysis and catalysis.
;
_journal_issue 17
_journal_name_full 'Dalton transactions (Cambridge, England : 2003)'
_journal_page_first 8198
_journal_page_last 8204
_journal_paper_doi 10.1039/c5dt00774g
_journal_volume 44
_journal_year 2015
_chemical_formula_sum 'C14 H16 Cl2 N2 Si Zn'
_chemical_formula_weight 376.65
_chemical_name_systematic
; 
 ? 
;
_space_group_IT_number 14
_symmetry_cell_setting monoclinic
_symmetry_space_group_name_Hall '-P 2yn'
_symmetry_space_group_name_H-M 'P 1 21/n 1'
_atom_sites_solution_hydrogens geom
_atom_sites_solution_primary direct
_atom_sites_solution_secondary difmap
_audit_creation_method SHELXL-97
_audit_update_record
;
2015-02-06 deposited with the CCDC.
2015-03-26 downloaded from the CCDC.
;
_cell_angle_alpha 90.00
_cell_angle_beta 104.060(3)
_cell_angle_gamma 90.00
_cell_formula_units_Z 4
_cell_length_a 12.3161(7)
_cell_length_b 7.8934(4)
_cell_length_c 16.9833(10)
_cell_measurement_reflns_used 5768
_cell_measurement_temperature 173(2)
_cell_measurement_theta_max 27.83
_cell_measurement_theta_min 2.34
_cell_volume 1601.58(16)
_computing_cell_refinement 'Bruker APEX2'
_computing_data_collection 'Bruker APEX2'
_computing_data_reduction 'Bruker APEX2'
_computing_molecular_graphics 'Bruker SHELXTL'
_computing_publication_material 'Bruker SHELXTL'
_computing_structure_refinement 'SHELXL-97 (Sheldrick, 1997)'
_computing_structure_solution 'SHELXS-97 (Sheldrick, 1990)'
_diffrn_ambient_temperature 173(2)
_diffrn_measured_fraction_theta_full 1.000
_diffrn_measured_fraction_theta_max 1.000
_diffrn_measurement_device_type 'Bruker Breeze CCD'
_diffrn_measurement_method 'phi and omega scans'
_diffrn_radiation_monochromator graphite
_diffrn_radiation_source 'fine-focus sealed tube'
_diffrn_radiation_type MoK\a
_diffrn_radiation_wavelength 0.71073
_diffrn_reflns_av_R_equivalents 0.0487
_diffrn_reflns_av_unetI/netI 0.0304
_diffrn_reflns_limit_h_max 15
_diffrn_reflns_limit_h_min -15
_diffrn_reflns_limit_k_max 9
_diffrn_reflns_limit_k_min -9
_diffrn_reflns_limit_l_max 21
_diffrn_reflns_limit_l_min -20
_diffrn_reflns_number 26149
_diffrn_reflns_theta_full 26.50
_diffrn_reflns_theta_max 26.50
_diffrn_reflns_theta_min 1.85
_exptl_absorpt_coefficient_mu 1.932
_exptl_absorpt_correction_T_max 0.8013
_exptl_absorpt_correction_T_min 0.8013
_exptl_absorpt_correction_type multi-scan
_exptl_absorpt_process_details sadabs
_exptl_crystal_colour colorless
_exptl_crystal_density_diffrn 1.562
_exptl_crystal_density_method 'not measured'
_exptl_crystal_description block
_exptl_crystal_F_000 768
_exptl_crystal_size_max 0.12
_exptl_crystal_size_mid 0.12
_exptl_crystal_size_min 0.12
_refine_diff_density_max 0.676
_refine_diff_density_min -0.359
_refine_diff_density_rms 0.067
_refine_ls_extinction_method none
_refine_ls_goodness_of_fit_ref 1.035
_refine_ls_hydrogen_treatment constr
_refine_ls_matrix_type full
_refine_ls_number_parameters 181
_refine_ls_number_reflns 3317
_refine_ls_number_restraints 0
_refine_ls_restrained_S_all 1.035
_refine_ls_R_factor_all 0.0465
_refine_ls_R_factor_gt 0.0345
_refine_ls_shift/su_max 0.001
_refine_ls_shift/su_mean 0.000
_refine_ls_structure_factor_coef Fsqd
_refine_ls_weighting_details 'calc w=1/[\s^2^(Fo^2^)+(0.0309P)^2^+1.4928P] where P=(Fo^2^+2Fc^2^)/3'
_refine_ls_weighting_scheme calc
_refine_ls_wR_factor_gt 0.0731
_refine_ls_wR_factor_ref 0.0785
_reflns_number_gt 2747
_reflns_number_total 3317
_reflns_threshold_expression >2sigma(I)
_cod_data_source_file c5dt00774g2.cif
_cod_data_source_block ZnCl2
_cod_depositor_comments
;
The following automatic conversions were performed:

'_symmetry_cell_setting' value 'Monoclinic' changed to 'monoclinic'
according to
/usr/data/users/saulius/crontab/automatic-downloads/rss-feeds/RSC/lib/dictionaries/cif_core.dic
dictionary named 'cif_core.dic' version 2.4.2 from 2011-04-26.

Automatic conversion script
Id: cif_fix_values 3143 2015-03-26 13:38:13Z robertas 

 Adding full bibliography for 7034751--7034754.cif.
;
_cod_original_cell_volume 1601.58(15)
_cod_original_sg_symbol_H-M P2(1)/n
_cod_database_code 7034751

loop_
_symmetry_equiv_pos_as_xyz
'x, y, z'
'-x+1/2, y+1/2, -z+1/2'
'-x, -y, -z'
'x-1/2, -y-1/2, z-1/2'

loop_
_atom_site_label
_atom_site_type_symbol
_atom_site_fract_x
_atom_site_fract_y
_atom_site_fract_z
_atom_site_U_iso_or_equiv
_atom_site_adp_type
_atom_site_occupancy
_atom_site_symmetry_multiplicity
_atom_site_calc_flag
_atom_site_refinement_flags
Zn1 Zn 0.74248(2) 0.25452(4) -0.004572(18) 0.02734(10) Uani 1 1 d .
Cl1 Cl 0.64613(6) 0.01451(9) -0.02293(4) 0.03730(18) Uani 1 1 d .
Cl2 Cl 0.76958(7) 0.41358(11) -0.10467(5) 0.0475(2) Uani 1 1 d .
Si1 Si 0.98239(5) -0.18435(9) 0.24538(4) 0.02356(16) Uani 1 1 d .
C1 C 0.8968(2) 0.0548(3) 0.12199(16) 0.0287(6) Uani 1 1 d .
H1A H 0.8273 0.0180 0.1308 0.034 Uiso 1 1 calc R
C2 C 0.9926(2) 0.2238(4) 0.05201(18) 0.0350(7) Uani 1 1 d .
H2A H 0.9926 0.3084 0.0122 0.042 Uiso 1 1 calc R
C3 C 1.0927(2) 0.1576(4) 0.0940(2) 0.0418(7) Uani 1 1 d .
H3A H 1.1608 0.1945 0.0827 0.050 Uiso 1 1 calc R
C4 C 1.0937(2) 0.0366(4) 0.15270(18) 0.0357(7) Uani 1 1 d .
H4A H 1.1627 -0.0097 0.1824 0.043 Uiso 1 1 calc R
C5 C 0.9934(2) -0.0177(3) 0.16849(15) 0.0257(5) Uani 1 1 d .
C6 C 1.1089(2) -0.3196(3) 0.28047(17) 0.0315(6) Uani 1 1 d .
H6A H 1.1702 -0.2820 0.2561 0.038 Uiso 1 1 calc R
H6B H 1.1357 -0.3163 0.3403 0.038 Uiso 1 1 calc R
C7 C 1.0690(3) -0.4982(4) 0.2513(2) 0.0417(7) Uani 1 1 d .
H7A H 1.0831 -0.5190 0.1971 0.050 Uiso 1 1 calc R
H7B H 1.1113 -0.5835 0.2894 0.050 Uiso 1 1 calc R
C8 C 0.9446(3) -0.5156(4) 0.2464(2) 0.0477(8) Uani 1 1 d .
H8A H 0.9320 -0.5224 0.3018 0.057 Uiso 1 1 calc R
H8B H 0.9152 -0.6203 0.2168 0.057 Uiso 1 1 calc R
C9 C 0.8842(2) -0.3604(4) 0.20187(17) 0.0349(6) Uani 1 1 d .
H9A H 0.8100 -0.3442 0.2136 0.042 Uiso 1 1 calc R
H9B H 0.8747 -0.3700 0.1425 0.042 Uiso 1 1 calc R
C10 C 0.8725(2) -0.1626(3) 0.37501(15) 0.0270(6) Uani 1 1 d .
H10A H 0.8542 -0.2775 0.3612 0.032 Uiso 1 1 calc R
C11 C 0.8614(2) 0.0671(3) 0.45537(16) 0.0291(6) Uani 1 1 d .
H11A H 0.8350 0.1173 0.4980 0.035 Uiso 1 1 calc R
C12 C 0.9239(2) 0.1636(3) 0.41583(17) 0.0323(6) Uani 1 1 d .
H12A H 0.9411 0.2781 0.4311 0.039 Uiso 1 1 calc R
C13 C 0.9615(2) 0.0909(3) 0.35317(17) 0.0295(6) Uani 1 1 d .
H13A H 1.0057 0.1558 0.3256 0.035 Uiso 1 1 calc R
C14 C 0.93528(19) -0.0758(3) 0.33016(15) 0.0243(5) Uani 1 1 d .
N1 N 0.89473(17) 0.1737(3) 0.06511(13) 0.0286(5) Uani 1 1 d .
N2 N 0.83599(16) -0.0957(3) 0.43622(13) 0.0254(5) Uani 1 1 d .

loop_
_atom_site_aniso_label
_atom_site_aniso_U_11
_atom_site_aniso_U_22
_atom_site_aniso_U_33
_atom_site_aniso_U_23
_atom_site_aniso_U_13
_atom_site_aniso_U_12
Zn1 0.02927(17) 0.02891(18) 0.02714(18) 0.00665(13) 0.01323(13) 0.00378(13)
Cl1 0.0409(4) 0.0310(4) 0.0421(4) -0.0005(3) 0.0142(3) -0.0025(3)
Cl2 0.0582(5) 0.0503(5) 0.0432(4) 0.0207(4) 0.0299(4) 0.0073(4)
Si1 0.0236(3) 0.0238(4) 0.0240(4) 0.0017(3) 0.0070(3) -0.0009(3)
C1 0.0264(13) 0.0315(15) 0.0310(15) 0.0059(12) 0.0125(11) 0.0005(11)
C2 0.0380(15) 0.0306(15) 0.0394(17) 0.0102(13) 0.0152(13) -0.0019(12)
C3 0.0276(14) 0.0458(18) 0.0541(19) 0.0148(16) 0.0141(13) -0.0042(13)
C4 0.0258(13) 0.0366(16) 0.0445(18) 0.0083(14) 0.0081(13) -0.0015(11)
C5 0.0280(13) 0.0258(13) 0.0243(14) -0.0003(11) 0.0086(11) 0.0007(10)
C6 0.0324(14) 0.0310(15) 0.0334(15) 0.0043(13) 0.0121(12) 0.0052(11)
C7 0.0530(18) 0.0303(16) 0.0482(19) 0.0049(14) 0.0249(15) 0.0075(14)
C8 0.060(2) 0.0322(17) 0.054(2) -0.0049(15) 0.0218(17) -0.0095(15)
C9 0.0402(15) 0.0356(16) 0.0283(15) -0.0048(13) 0.0071(12) -0.0079(13)
C10 0.0305(13) 0.0229(13) 0.0287(14) -0.0043(11) 0.0092(11) -0.0028(11)
C11 0.0273(13) 0.0282(14) 0.0314(15) -0.0034(12) 0.0066(11) 0.0022(11)
C12 0.0335(14) 0.0221(14) 0.0402(16) -0.0024(12) 0.0069(12) -0.0013(11)
C13 0.0265(13) 0.0259(14) 0.0361(16) 0.0055(12) 0.0079(12) -0.0029(11)
C14 0.0210(12) 0.0258(13) 0.0259(13) -0.0002(11) 0.0052(10) 0.0001(10)
N1 0.0285(11) 0.0294(12) 0.0308(12) 0.0052(10) 0.0128(10) 0.0027(9)
N2 0.0262(10) 0.0258(12) 0.0256(11) -0.0024(9) 0.0089(9) -0.0011(9)

loop_
_atom_type_symbol
_atom_type_description
_atom_type_scat_dispersion_real
_atom_type_scat_dispersion_imag
_atom_type_scat_source
C C 0.0033 0.0016 'International Tables Vol C Tables 4.2.6.8 and 6.1.1.4'
H H 0.0000 0.0000 'International Tables Vol C Tables 4.2.6.8 and 6.1.1.4'
N N 0.0061 0.0033 'International Tables Vol C Tables 4.2.6.8 and 6.1.1.4'
Cl Cl 0.1484 0.1585 'International Tables Vol C Tables 4.2.6.8 and 6.1.1.4'
Zn Zn 0.2839 1.4301 'International Tables Vol C Tables 4.2.6.8 and 6.1.1.4'
Si Si 0.0817 0.0704 'International Tables Vol C Tables 4.2.6.8 and 6.1.1.4'

loop_
_geom_angle_atom_site_label_1
_geom_angle_atom_site_label_2
_geom_angle_atom_site_label_3
_geom_angle
_geom_angle_site_symmetry_1
_geom_angle_site_symmetry_3
N2 Zn1 N1 109.93(8) 2_655 .
N2 Zn1 Cl2 106.75(6) 2_655 .
N1 Zn1 Cl2 109.41(6) . .
N2 Zn1 Cl1 105.19(6) 2_655 .
N1 Zn1 Cl1 101.39(6) . .
Cl2 Zn1 Cl1 123.69(3) . .
C6 Si1 C9 96.37(13) . .
C6 Si1 C5 115.25(11) . .
C9 Si1 C5 113.18(12) . .
C6 Si1 C14 113.89(12) . .
C9 Si1 C14 110.47(12) . .
C5 Si1 C14 107.47(11) . .
N1 C1 C5 124.3(2) . .
N1 C2 C3 122.3(3) . .
C2 C3 C4 119.3(3) . .
C3 C4 C5 120.0(3) . .
C1 C5 C4 116.3(2) . .
C1 C5 Si1 119.23(19) . .
C4 C5 Si1 124.4(2) . .
C7 C6 Si1 104.21(19) . .
C8 C7 C6 109.8(2) . .
C7 C8 C9 108.5(2) . .
C8 C9 Si1 102.02(19) . .
N2 C10 C14 124.6(2) . .
N2 C11 C12 122.6(2) . .
C11 C12 C13 118.7(3) . .
C12 C13 C14 120.8(2) . .
C13 C14 C10 115.8(2) . .
C13 C14 Si1 123.54(19) . .
C10 C14 Si1 120.69(19) . .
C2 N1 C1 117.8(2) . .
C2 N1 Zn1 122.95(18) . .
C1 N1 Zn1 119.03(17) . .
C10 N2 C11 117.6(2) . .
C10 N2 Zn1 120.32(17) . 2_645
C11 N2 Zn1 121.82(17) . 2_645

loop_
_geom_bond_atom_site_label_1
_geom_bond_atom_site_label_2
_geom_bond_distance
_geom_bond_site_symmetry_2
Zn1 N2 2.055(2) 2_655
Zn1 N1 2.060(2) .
Zn1 Cl2 2.2031(8) .
Zn1 Cl1 2.2169(8) .
Si1 C6 1.864(3) .
Si1 C9 1.872(3) .
Si1 C5 1.882(3) .
Si1 C14 1.884(3) .
C1 N1 1.343(3) .
C1 C5 1.382(3) .
C2 N1 1.337(3) .
C2 C3 1.369(4) .
C3 C4 1.378(4) .
C4 C5 1.393(3) .
C6 C7 1.535(4) .
C7 C8 1.520(4) .
C8 C9 1.534(4) .
C10 N2 1.337(3) .
C10 C14 1.390(3) .
C11 N2 1.344(3) .
C11 C12 1.369(4) .
C12 C13 1.384(4) .
C13 C14 1.388(4) .
N2 Zn1 2.055(2) 2_645
